data_4065691
loop_
_publ_author_name
'Montalvo, Elizabeth'
'Ziller, Joseph W.'
'DiPasquale, Antonio G.'
'Rheingold, Arnold L.'
'Evans, William J.'

_publ_section_title
;
 Utility of the 1,3,4,6,7,8-Hexahydro-2H-pyrimido[1,2-a]pyrimidinato
 Ligand, (hpp)&#x2212;, in Stabilizing Uranium Metallocene Mono-Alkyl and
 &#x201C;Tuck-in&#x201D; Complexes
;
_journal_issue 9
_journal_name_full Organometallics
_journal_page_first 2104
_journal_paper_doi 10.1021/om100076s
_journal_volume 29
_journal_year 2010
_chemical_formula_sum 'C27 H42 I N3 U'
_chemical_formula_weight 773.57
_chemical_name_common UCI47
_chemical_name_systematic
;
 ?
;
_space_group.centring_type P

_space_group_IT_number 14
_space_group.IT_number 14

_symmetry_cell_setting monoclinic
_symmetry_space_group_name_Hall '-P 2yn'
_symmetry_space_group_name_H-M 'P 1 21/n 1'
_atom_sites_solution_hydrogens geom
_atom_sites_solution_primary direct
_atom_sites_solution_secondary difmap
_audit_creation_method SHELXL-97
_cell_angle_alpha 90.00
_cell_angle_beta 93.455(2)
_cell_angle_gamma 90.00
_cell_formula_units_Z 4
_cell_length_a 8.9362(12)
_cell_length_b 18.274(2)
_cell_length_c 16.592(2)
_cell_measurement_reflns_used 9998
_cell_measurement_temperature 100(2)
_cell_measurement_theta_max 27.43
_cell_measurement_theta_min 2.46
_cell_volume 2704.6(6)
_computing_cell_refinement 'Bruker SMART'
_computing_data_collection 'Bruker SMART'
_computing_data_reduction 'Bruker SAINT'
_computing_molecular_graphics ORTEP-32
_computing_publication_material WinGX
_computing_structure_refinement SHELXL-97
_computing_structure_solution SIR-2004
_diffrn_ambient_temperature 100(2)
_diffrn_measured_fraction_theta_full 0.981
_diffrn_measured_fraction_theta_max 0.981
_diffrn_measurement_device_type 'CCD area detector'
_diffrn_measurement_method 'phi and omega scans'
_diffrn_radiation_monochromator graphite
_diffrn_radiation_source 'fine-focus sealed tube'
_diffrn_radiation_type MoK\a
_diffrn_radiation_wavelength 0.71073
_diffrn_reflns_av_R_equivalents 0.0621
_diffrn_reflns_av_sigmaI/netI 0.0517
_diffrn_reflns_limit_h_max 10
_diffrn_reflns_limit_h_min -10
_diffrn_reflns_limit_k_max 21
_diffrn_reflns_limit_k_min -20
_diffrn_reflns_limit_l_max 19
_diffrn_reflns_limit_l_min -19
_diffrn_reflns_number 23588
_diffrn_reflns_theta_full 25.00
_diffrn_reflns_theta_max 25.03
_diffrn_reflns_theta_min 2.23
_exptl_absorpt_coefficient_mu 7.162
_exptl_absorpt_correction_T_max 0.8700
_exptl_absorpt_correction_T_min 0.5345
_exptl_absorpt_correction_type multi-scan
_exptl_absorpt_process_details SADABS
_exptl_crystal_colour orange
_exptl_crystal_density_diffrn 1.900
_exptl_crystal_density_method 'not measured'
_exptl_crystal_description plate
_exptl_crystal_F_000 1480
_exptl_crystal_size_max 0.10
_exptl_crystal_size_mid 0.10
_exptl_crystal_size_min 0.02
_refine_diff_density_max 2.153
_refine_diff_density_min -2.141
_refine_diff_density_rms 0.206
_refine_ls_extinction_method none
_refine_ls_goodness_of_fit_ref 1.111
_refine_ls_hydrogen_treatment constr
_refine_ls_matrix_type full
_refine_ls_number_parameters 299
_refine_ls_number_reflns 4501
_refine_ls_number_restraints 0
_refine_ls_restrained_S_all 1.111
_refine_ls_R_factor_all 0.0601
_refine_ls_R_factor_gt 0.0431
_refine_ls_shift/su_max 0.001
_refine_ls_shift/su_mean 0.000
_refine_ls_structure_factor_coef Fsqd
_refine_ls_weighting_details 'calc w=1/[\s^2^(Fo^2^)+(0.0277P)^2^+27.6035P] where P=(Fo^2^+2Fc^2^)/3'
_refine_ls_weighting_scheme calc
_refine_ls_wR_factor_gt 0.0843
_refine_ls_wR_factor_ref 0.0900
_reflns_number_gt 3658
_reflns_number_total 4501
_reflns_threshold_expression >2sigma(I)
_cod_data_source_file om100076s_si_001.cif
_cod_data_source_block uci47
_cod_depositor_comments
;
The following automatic conversions were performed:

'_symmetry_cell_setting' value 'Monoclinic' changed to 'monoclinic'
according to /home/saulius/struct/CIF-dictionaries/cif_core.dic
dictionary named 'cif_core.dic' version 2.4.1 from 2010-06-29.

Automatic conversion script
Id: cif_fix_values 1715 2011-07-08 13:25:40Z adriana 

The following automatic conversions were performed:

'_space_group.centring_type' value 'primitive' was replaced with the
value 'P' as specified in the replacement file
'/home/antanas/src/cod-tools/trunk/data/replacement-values/replacement_values.lst'.

Automatic conversion script
Id: cif_fix_values 5642 2017-10-24 12:04:52Z antanas 
;
_cod_original_sg_symbol_H-M P2(1)/n
_cod_database_code 4065691

loop_
_symmetry_equiv_pos_as_xyz
'x, y, z'
'-x+1/2, y+1/2, -z+1/2'
'-x, -y, -z'
'x-1/2, -y-1/2, z-1/2'

loop_
_atom_site_label
_atom_site_type_symbol
_atom_site_fract_x
_atom_site_fract_y
_atom_site_fract_z
_atom_site_U_iso_or_equiv
_atom_site_adp_type
_atom_site_occupancy
_atom_site_symmetry_multiplicity
_atom_site_calc_flag
_atom_site_refinement_flags
C1 C -0.0786(11) 0.0208(5) 0.3461(6) 0.021(2) Uani 1 1 d .
C2 C -0.1010(10) 0.0835(4) 0.3946(6) 0.018(2) Uani 1 1 d .
C3 C 0.0414(11) 0.1009(5) 0.4352(5) 0.017(2) Uani 1 1 d .
C4 C 0.1466(11) 0.0486(5) 0.4118(6) 0.019(2) Uani 1 1 d .
C5 C 0.0729(12) -0.0006(5) 0.3566(6) 0.022(2) Uani 1 1 d .
C6 C -0.2043(11) -0.0247(5) 0.3057(6) 0.023(2) Uani 1 1 d .
H6A H -0.1644 -0.0547 0.2630 0.034 Uiso 1 1 calc R
H6B H -0.2824 0.0079 0.2822 0.034 Uiso 1 1 calc R
H6C H -0.2470 -0.0565 0.3460 0.034 Uiso 1 1 calc R
C7 C -0.2495(11) 0.1183(5) 0.4077(6) 0.024(2) Uani 1 1 d .
H7A H -0.3295 0.0900 0.3792 0.035 Uiso 1 1 calc R
H7B H -0.2504 0.1685 0.3869 0.035 Uiso 1 1 calc R
H7C H -0.2658 0.1191 0.4656 0.035 Uiso 1 1 calc R
C8 C 0.0702(11) 0.1554(5) 0.5018(5) 0.020(2) Uani 1 1 d .
H8A H 0.0901 0.1295 0.5531 0.030 Uiso 1 1 calc R
H8B H -0.0179 0.1868 0.5055 0.030 Uiso 1 1 calc R
H8C H 0.1572 0.1854 0.4904 0.030 Uiso 1 1 calc R
C9 C 0.3049(12) 0.0437(6) 0.4474(6) 0.030(2) Uani 1 1 d .
H9A H 0.3544 0.0912 0.4425 0.045 Uiso 1 1 calc R
H9B H 0.3595 0.0065 0.4183 0.045 Uiso 1 1 calc R
H9C H 0.3041 0.0301 0.5045 0.045 Uiso 1 1 calc R
C10 C 0.1377(12) -0.0700(5) 0.3227(7) 0.031(3) Uani 1 1 d .
H10A H 0.0810 -0.1124 0.3405 0.047 Uiso 1 1 calc R
H10B H 0.2429 -0.0749 0.3421 0.047 Uiso 1 1 calc R
H10C H 0.1309 -0.0678 0.2636 0.047 Uiso 1 1 calc R
C11 C -0.0925(10) 0.1115(4) 0.1350(5) 0.0141(19) Uani 1 1 d .
C12 C 0.0561(10) 0.1182(4) 0.1107(5) 0.0133(19) Uani 1 1 d .
C13 C 0.1022(10) 0.1914(4) 0.1225(6) 0.017(2) Uani 1 1 d .
C14 C -0.0164(10) 0.2304(4) 0.1557(6) 0.016(2) Uani 1 1 d .
C15 C -0.1404(10) 0.1802(4) 0.1619(5) 0.0155(19) Uani 1 1 d .
C16 C -0.1921(11) 0.0449(5) 0.1222(6) 0.020(2) Uani 1 1 d .
H16A H -0.2303 0.0428 0.0656 0.030 Uiso 1 1 calc R
H16B H -0.2765 0.0482 0.1571 0.030 Uiso 1 1 calc R
H16C H -0.1341 0.0006 0.1355 0.030 Uiso 1 1 calc R
C17 C 0.1324(11) 0.0619(5) 0.0617(6) 0.023(2) Uani 1 1 d .
H17A H 0.1185 0.0133 0.0851 0.035 Uiso 1 1 calc R
H17B H 0.2397 0.0730 0.0619 0.035 Uiso 1 1 calc R
H17C H 0.0888 0.0626 0.0060 0.035 Uiso 1 1 calc R
C18 C 0.2487(11) 0.2243(5) 0.1007(6) 0.022(2) Uani 1 1 d .
H18A H 0.2959 0.2494 0.1479 0.034 Uiso 1 1 calc R
H18B H 0.2305 0.2595 0.0566 0.034 Uiso 1 1 calc R
H18C H 0.3153 0.1855 0.0834 0.034 Uiso 1 1 calc R
C19 C -0.0186(12) 0.3120(5) 0.1662(6) 0.023(2) Uani 1 1 d .
H19A H -0.0325 0.3356 0.1132 0.034 Uiso 1 1 calc R
H19B H 0.0766 0.3281 0.1929 0.034 Uiso 1 1 calc R
H19C H -0.1013 0.3256 0.1994 0.034 Uiso 1 1 calc R
C20 C -0.2950(11) 0.2005(5) 0.1862(6) 0.026(2) Uani 1 1 d .
H20A H -0.2886 0.2442 0.2206 0.039 Uiso 1 1 calc R
H20B H -0.3370 0.1599 0.2160 0.039 Uiso 1 1 calc R
H20C H -0.3598 0.2108 0.1378 0.039 Uiso 1 1 calc R
C21 C 0.1571(10) 0.2686(5) 0.3562(5) 0.0151(19) Uani 1 1 d .
C22 C -0.1061(10) 0.2938(4) 0.3701(6) 0.019(2) Uani 1 1 d .
H22A H -0.1299 0.2755 0.4241 0.022 Uiso 1 1 calc R
H22B H -0.1977 0.2895 0.3338 0.022 Uiso 1 1 calc R
C23 C -0.0597(11) 0.3740(5) 0.3767(6) 0.024(2) Uani 1 1 d .
H23A H -0.0465 0.3941 0.3222 0.029 Uiso 1 1 calc R
H23B H -0.1392 0.4026 0.4014 0.029 Uiso 1 1 calc R
C24 C 0.0845(11) 0.3808(4) 0.4275(6) 0.020(2) Uani 1 1 d .
H24A H 0.1221 0.4317 0.4248 0.024 Uiso 1 1 calc R
H24B H 0.0663 0.3697 0.4845 0.024 Uiso 1 1 calc R
C25 C 0.3550(10) 0.3443(5) 0.4239(6) 0.023(2) Uani 1 1 d .
H25A H 0.3621 0.3616 0.4805 0.027 Uiso 1 1 calc R
H25B H 0.3936 0.3837 0.3898 0.027 Uiso 1 1 calc R
C26 C 0.4514(11) 0.2769(5) 0.4169(6) 0.025(2) Uani 1 1 d .
H26A H 0.5587 0.2908 0.4219 0.030 Uiso 1 1 calc R
H26B H 0.4320 0.2423 0.4609 0.030 Uiso 1 1 calc R
C27 C 0.4159(10) 0.2409(5) 0.3362(6) 0.024(2) Uani 1 1 d .
H27A H 0.4432 0.2743 0.2924 0.028 Uiso 1 1 calc R
H27B H 0.4762 0.1957 0.3325 0.028 Uiso 1 1 calc R
I1 I 0.37844(7) 0.05972(3) 0.23331(4) 0.01920(16) Uani 1 1 d .
N1 N 0.2563(8) 0.2228(4) 0.3257(5) 0.0150(16) Uani 1 1 d .
N2 N 0.0133(8) 0.2488(3) 0.3388(5) 0.0130(16) Uani 1 1 d .
N3 N 0.1977(9) 0.3302(4) 0.3990(5) 0.0201(18) Uani 1 1 d .
U1 U 0.08122(4) 0.135024(16) 0.27748(2) 0.00926(10) Uani 1 1 d .

loop_
_atom_site_aniso_label
_atom_site_aniso_U_11
_atom_site_aniso_U_22
_atom_site_aniso_U_33
_atom_site_aniso_U_23
_atom_site_aniso_U_13
_atom_site_aniso_U_12
C1 0.027(6) 0.013(5) 0.022(6) 0.007(4) 0.002(5) -0.002(4)
C2 0.020(5) 0.010(4) 0.026(6) 0.006(4) 0.010(5) -0.002(3)
C3 0.021(5) 0.017(5) 0.014(5) 0.006(4) 0.011(4) 0.001(4)
C4 0.017(5) 0.023(5) 0.017(5) 0.005(4) 0.005(4) 0.005(4)
C5 0.032(6) 0.015(5) 0.020(5) 0.006(4) 0.009(5) 0.007(4)
C6 0.028(6) 0.022(5) 0.017(5) 0.006(4) 0.003(5) -0.006(4)
C7 0.024(6) 0.018(5) 0.030(6) 0.002(4) 0.008(5) -0.002(4)
C8 0.026(6) 0.023(5) 0.012(5) 0.000(4) 0.008(4) 0.000(4)
C9 0.030(6) 0.038(6) 0.023(6) 0.004(5) 0.005(5) 0.011(4)
C10 0.032(6) 0.017(5) 0.045(7) 0.006(4) 0.011(6) 0.003(4)
C11 0.015(5) 0.015(4) 0.013(5) 0.004(3) 0.003(4) 0.001(3)
C12 0.021(5) 0.015(4) 0.003(4) -0.002(3) -0.006(4) 0.001(3)
C13 0.018(5) 0.012(4) 0.019(5) 0.003(3) 0.002(4) -0.007(3)
C14 0.020(5) 0.010(4) 0.019(5) 0.005(3) 0.000(4) 0.003(3)
C15 0.022(5) 0.011(4) 0.014(5) 0.006(3) 0.002(4) 0.003(3)
C16 0.022(5) 0.020(5) 0.018(5) -0.001(4) 0.003(5) -0.002(4)
C17 0.025(6) 0.023(5) 0.022(6) 0.000(4) -0.004(5) -0.001(4)
C18 0.030(6) 0.016(5) 0.022(6) -0.004(4) 0.009(5) -0.006(4)
C19 0.036(6) 0.019(5) 0.013(5) -0.003(4) 0.001(5) 0.003(4)
C20 0.026(6) 0.020(5) 0.032(6) 0.000(4) 0.005(5) -0.001(4)
C21 0.009(5) 0.026(5) 0.010(5) 0.005(4) -0.006(4) 0.000(3)
C22 0.020(5) 0.016(5) 0.020(5) 0.000(4) 0.004(4) 0.002(4)
C23 0.034(6) 0.016(5) 0.023(5) -0.004(4) 0.002(5) 0.006(4)
C24 0.028(6) 0.009(4) 0.024(5) -0.003(4) 0.004(5) 0.002(3)
C25 0.017(5) 0.025(5) 0.027(6) -0.016(4) 0.001(5) -0.008(4)
C26 0.023(6) 0.025(5) 0.026(6) -0.009(4) -0.008(5) 0.003(4)
C27 0.013(5) 0.027(5) 0.031(6) -0.004(4) 0.003(5) 0.000(4)
I1 0.0160(3) 0.0191(3) 0.0230(4) -0.0019(2) 0.0046(3) 0.0021(2)
N1 0.013(4) 0.014(4) 0.019(4) -0.005(3) 0.006(3) 0.000(3)
N2 0.011(4) 0.005(3) 0.024(4) -0.005(3) 0.007(3) 0.004(3)
N3 0.021(5) 0.016(4) 0.024(5) -0.008(3) 0.005(4) -0.001(3)
U1 0.01032(17) 0.00648(15) 0.01128(18) 0.00030(13) 0.00303(12) 0.00048(12)

loop_
_atom_type_symbol
_atom_type_description
_atom_type_scat_dispersion_real
_atom_type_scat_dispersion_imag
_atom_type_scat_source
C C 0.0033 0.0000 'International Tables Vol C Tables 4.2.6.8 and 6.1.1.4'
H H 0.0000 0.0000 'International Tables Vol C Tables 4.2.6.8 and 6.1.1.4'
I I -0.4742 0.0000 'International Tables Vol C Tables 4.2.6.8 and 6.1.1.4'
N N 0.0061 0.0000 'International Tables Vol C Tables 4.2.6.8 and 6.1.1.4'
U U -9.6767 0.0000 'International Tables Vol C Tables 4.2.6.8 and 6.1.1.4'

loop_
_geom_angle_atom_site_label_1
_geom_angle_atom_site_label_2
_geom_angle_atom_site_label_3
_geom_angle
C5 C1 C2 108.7(8)
C5 C1 C6 125.6(8)
C2 C1 C6 124.3(9)
C5 C1 U1 75.4(5)
C2 C1 U1 73.9(5)
C6 C1 U1 127.5(6)
C1 C2 C3 107.0(8)
C1 C2 C7 125.4(9)
C3 C2 C7 127.2(8)
C1 C2 U1 76.6(6)
C3 C2 U1 73.3(5)
C7 C2 U1 121.3(6)
C4 C3 C2 107.9(8)
C4 C3 C8 124.5(9)
C2 C3 C8 126.8(8)
C4 C3 U1 76.3(5)
C2 C3 U1 76.4(5)
C8 C3 U1 121.9(6)
C3 C4 C5 108.5(8)
C3 C4 C9 124.0(9)
C5 C4 C9 127.2(8)
C3 C4 U1 74.0(5)
C5 C4 U1 76.9(5)
C9 C4 U1 119.9(6)
C1 C5 C4 108.0(8)
C1 C5 C10 124.8(9)
C4 C5 C10 126.7(9)
C1 C5 U1 75.5(5)
C4 C5 U1 73.6(5)
C10 C5 U1 123.0(6)
C1 C6 H6A 109.5
C1 C6 H6B 109.5
H6A C6 H6B 109.5
C1 C6 H6C 109.5
H6A C6 H6C 109.5
H6B C6 H6C 109.5
C2 C7 H7A 109.5
C2 C7 H7B 109.5
H7A C7 H7B 109.5
C2 C7 H7C 109.5
H7A C7 H7C 109.5
H7B C7 H7C 109.5
C3 C8 H8A 109.5
C3 C8 H8B 109.5
H8A C8 H8B 109.5
C3 C8 H8C 109.5
H8A C8 H8C 109.5
H8B C8 H8C 109.5
C4 C9 H9A 109.5
C4 C9 H9B 109.5
H9A C9 H9B 109.5
C4 C9 H9C 109.5
H9A C9 H9C 109.5
H9B C9 H9C 109.5
C5 C10 H10A 109.5
C5 C10 H10B 109.5
H10A C10 H10B 109.5
C5 C10 H10C 109.5
H10A C10 H10C 109.5
H10B C10 H10C 109.5
C15 C11 C12 108.7(7)
C15 C11 C16 125.0(9)
C12 C11 C16 125.7(8)
C15 C11 U1 75.9(5)
C12 C11 U1 75.1(5)
C16 C11 U1 122.4(6)
C13 C12 C11 108.3(7)
C13 C12 C17 126.0(8)
C11 C12 C17 124.0(8)
C13 C12 U1 75.6(5)
C11 C12 U1 75.4(5)
C17 C12 U1 127.1(6)
C12 C13 C14 108.2(8)
C12 C13 C18 126.7(8)
C14 C13 C18 125.1(8)
C12 C13 U1 75.1(5)
C14 C13 U1 74.6(5)
C18 C13 U1 118.5(6)
C13 C14 C15 107.6(7)
C13 C14 C19 124.1(8)
C15 C14 C19 127.3(8)
C13 C14 U1 75.9(5)
C15 C14 U1 76.0(5)
C19 C14 U1 123.1(6)
C11 C15 C14 107.1(8)
C11 C15 C20 127.2(8)
C14 C15 C20 125.5(8)
C11 C15 U1 74.8(5)
C14 C15 U1 73.9(5)
C20 C15 U1 120.8(6)
C11 C16 H16A 109.5
C11 C16 H16B 109.5
H16A C16 H16B 109.5
C11 C16 H16C 109.5
H16A C16 H16C 109.5
H16B C16 H16C 109.5
C12 C17 H17A 109.5
C12 C17 H17B 109.5
H17A C17 H17B 109.5
C12 C17 H17C 109.5
H17A C17 H17C 109.5
H17B C17 H17C 109.5
C13 C18 H18A 109.5
C13 C18 H18B 109.5
H18A C18 H18B 109.5
C13 C18 H18C 109.5
H18A C18 H18C 109.5
H18B C18 H18C 109.5
C14 C19 H19A 109.5
C14 C19 H19B 109.5
H19A C19 H19B 109.5
C14 C19 H19C 109.5
H19A C19 H19C 109.5
H19B C19 H19C 109.5
C15 C20 H20A 109.5
C15 C20 H20B 109.5
H20A C20 H20B 109.5
C15 C20 H20C 109.5
H20A C20 H20C 109.5
H20B C20 H20C 109.5
N1 C21 N2 113.2(7)
N1 C21 N3 123.4(8)
N2 C21 N3 123.5(8)
N1 C21 U1 55.4(4)
N2 C21 U1 58.1(4)
N3 C21 U1 175.8(6)
N2 C22 C23 111.3(7)
N2 C22 H22A 109.4
C23 C22 H22A 109.4
N2 C22 H22B 109.4
C23 C22 H22B 109.4
H22A C22 H22B 108.0
C24 C23 C22 109.9(7)
C24 C23 H23A 109.7
C22 C23 H23A 109.7
C24 C23 H23B 109.7
C22 C23 H23B 109.7
H23A C23 H23B 108.2
N3 C24 C23 110.6(7)
N3 C24 H24A 109.5
C23 C24 H24A 109.5
N3 C24 H24B 109.5
C23 C24 H24B 109.5
H24A C24 H24B 108.1
N3 C25 C26 112.2(7)
N3 C25 H25A 109.2
C26 C25 H25A 109.2
N3 C25 H25B 109.2
C26 C25 H25B 109.2
H25A C25 H25B 107.9
C27 C26 C25 109.5(8)
C27 C26 H26A 109.8
C25 C26 H26A 109.8
C27 C26 H26B 109.8
C25 C26 H26B 109.8
H26A C26 H26B 108.2
N1 C27 C26 110.8(8)
N1 C27 H27A 109.5
C26 C27 H27A 109.5
N1 C27 H27B 109.5
C26 C27 H27B 109.5
H27A C27 H27B 108.1
C21 N1 C27 118.3(7)
C21 N1 U1 96.5(5)
C27 N1 U1 145.1(5)
C21 N2 C22 118.5(7)
C21 N2 U1 93.5(5)
C22 N2 U1 147.2(5)
C21 N3 C25 120.7(7)
C21 N3 C24 121.2(7)
C25 N3 C24 117.8(7)
N1 U1 N2 56.4(2)
N1 U1 C3 87.2(3)
N2 U1 C3 75.0(3)
N1 U1 C4 90.6(3)
N2 U1 C4 101.5(3)
C3 U1 C4 29.7(3)
N1 U1 C14 89.6(3)
N2 U1 C14 71.9(3)
C3 U1 C14 142.1(3)
C4 U1 C14 171.7(3)
N1 U1 C2 113.6(3)
N2 U1 C2 79.8(2)
C3 U1 C2 30.3(3)
C4 U1 C2 49.2(3)
C14 U1 C2 123.5(3)
N1 U1 C12 115.3(3)
N2 U1 C12 120.6(2)
C3 U1 C12 157.0(3)
C4 U1 C12 137.7(2)
C14 U1 C12 48.7(2)
C2 U1 C12 130.1(3)
N1 U1 C11 136.2(2)
N2 U1 C11 110.5(2)
C3 U1 C11 132.8(3)
C4 U1 C11 132.6(3)
C14 U1 C11 48.9(2)
C2 U1 C11 102.8(3)
C12 U1 C11 29.5(3)
N1 U1 C13 88.9(3)
N2 U1 C13 95.9(2)
C3 U1 C13 170.9(3)
C4 U1 C13 158.8(3)
C14 U1 C13 29.5(3)
C2 U1 C13 147.9(3)
C12 U1 C13 29.3(2)
C11 U1 C13 48.6(2)
N1 U1 C15 117.5(2)
N2 U1 C15 81.3(2)
C3 U1 C15 126.6(3)
C4 U1 C15 145.9(3)
C14 U1 C15 30.1(2)
C2 U1 C15 99.2(3)
C12 U1 C15 48.6(3)
C11 U1 C15 29.3(2)
C13 U1 C15 48.9(3)
N1 U1 C5 118.7(3)
N2 U1 C5 123.4(3)
C3 U1 C5 48.9(3)
C4 U1 C5 29.5(3)
C14 U1 C5 151.7(3)
C2 U1 C5 48.7(3)
C12 U1 C5 111.4(3)
C11 U1 C5 103.4(3)
C13 U1 C5 139.7(3)
C15 U1 C5 122.9(3)
N1 U1 C1 135.6(3)
N2 U1 C1 108.9(3)
C3 U1 C1 49.0(3)
C4 U1 C1 48.5(3)
C14 U1 C1 128.2(3)
C2 U1 C1 29.5(3)
C12 U1 C1 108.0(3)
C11 U1 C1 87.6(3)
C13 U1 C1 135.5(3)
C15 U1 C1 98.1(3)
C5 U1 C1 29.1(3)

loop_
_geom_bond_atom_site_label_1
_geom_bond_atom_site_label_2
_geom_bond_distance
C1 C5 1.409(14)
C1 C2 1.423(13)
C1 C6 1.520(13)
C1 U1 2.808(9)
C2 C3 1.440(13)
C2 C7 1.499(13)
C2 U1 2.774(9)
C3 C4 1.411(12)
C3 C8 1.497(12)
C3 U1 2.735(9)
C4 C5 1.418(13)
C4 C9 1.502(13)
C4 U1 2.765(9)
C5 C10 1.517(13)
C5 U1 2.807(8)
C6 H6A 0.9800
C6 H6B 0.9800
C6 H6C 0.9800
C7 H7A 0.9800
C7 H7B 0.9800
C7 H7C 0.9800
C8 H8A 0.9800
C8 H8B 0.9800
C8 H8C 0.9800
C9 H9A 0.9800
C9 H9B 0.9800
C9 H9C 0.9800
C10 H10A 0.9800
C10 H10B 0.9800
C10 H10C 0.9800
C11 C15 1.409(12)
C11 C12 1.416(13)
C11 C16 1.515(12)
C11 U1 2.783(9)
C12 C13 1.410(11)
C12 C17 1.500(12)
C12 U1 2.780(8)
C13 C14 1.416(13)
C13 C18 1.505(12)
C13 U1 2.787(9)
C14 C15 1.447(12)
C14 C19 1.502(11)
C14 U1 2.770(8)
C15 C20 1.509(13)
C15 U1 2.797(9)
C16 H16A 0.9800
C16 H16B 0.9800
C16 H16C 0.9800
C17 H17A 0.9800
C17 H17B 0.9800
C17 H17C 0.9800
C18 H18A 0.9800
C18 H18B 0.9800
C18 H18C 0.9800
C19 H19A 0.9800
C19 H19B 0.9800
C19 H19C 0.9800
C20 H20A 0.9800
C20 H20B 0.9800
C20 H20C 0.9800
C21 N1 1.341(11)
C21 N2 1.350(11)
C21 N3 1.368(11)
C21 U1 2.833(9)
C22 N2 1.467(11)
C22 C23 1.526(12)
C22 H22A 0.9900
C22 H22B 0.9900
C23 C24 1.502(13)
C23 H23A 0.9900
C23 H23B 0.9900
C24 N3 1.469(11)
C24 H24A 0.9900
C24 H24B 0.9900
C25 N3 1.464(12)
C25 C26 1.511(12)
C25 H25A 0.9900
C25 H25B 0.9900
C26 C27 1.508(13)
C26 H26A 0.9900
C26 H26B 0.9900
C27 N1 1.465(11)
C27 H27A 0.9900
C27 H27B 0.9900
I1 U1 3.1177(7)
N1 U1 2.347(7)
N2 U1 2.408(6)
